data_4120797
loop_
_publ_author_name
'Takahiro Shiba'
'Takuya Kurahashi'
'Seijiro Matsubara'

_publ_section_title
;
 Nickel-Catalyzed Decarbonylative Alkylidenation of Phthalimides with
 Trimethylsilyl-Substituted Alkynes
;
_journal_name_full 'Journal of the American Chemical Society'
_journal_page_first 13636
_journal_page_last 13639
_journal_paper_doi 10.1021/ja4068172
_journal_volume 135
_journal_year 2013
_chemical_formula_sum 'C22 H22 N2 O Si'
_chemical_formula_weight 358.50
_chemical_name_systematic
; 
 ? 
;
_space_group_IT_number 61
_symmetry_cell_setting orthorhombic
_symmetry_space_group_name_Hall '-P 2ac 2ab'
_symmetry_space_group_name_H-M 'P b c a'
_atom_sites_solution_hydrogens geom
_atom_sites_solution_primary direct
_atom_sites_solution_secondary difmap
_audit_creation_method SHELXL-97
_cell_angle_alpha 90.00
_cell_angle_beta 90.00
_cell_angle_gamma 90.00
_cell_formula_units_Z 8
_cell_length_a 15.394(9)
_cell_length_b 11.400(7)
_cell_length_c 23.460(14)
_cell_measurement_reflns_used 6921
_cell_measurement_temperature 298(2)
_cell_measurement_theta_max 26.71
_cell_measurement_theta_min 2.39
_cell_volume 4117(4)
_computing_cell_refinement 'Bruker SMART'
_computing_data_collection 'Bruker SMART'
_computing_data_reduction 'Bruker SAINT'
_computing_molecular_graphics 'Bruker SHELXTL'
_computing_publication_material 'Bruker SHELXTL'
_computing_structure_refinement 'SHELXL-97 (Sheldrick, 1997)'
_computing_structure_solution 'SHELXS-97 (Sheldrick, 1990)'
_diffrn_ambient_temperature 298(2)
_diffrn_measured_fraction_theta_full 0.971
_diffrn_measured_fraction_theta_max 0.971
_diffrn_measurement_device_type 'CCD area detector'
_diffrn_measurement_method 'phi and omega scans'
_diffrn_radiation_monochromator graphite
_diffrn_radiation_source 'fine-focus sealed tube'
_diffrn_radiation_type MoK\a
_diffrn_radiation_wavelength 0.71073
_diffrn_reflns_av_R_equivalents 0.0457
_diffrn_reflns_av_sigmaI/netI 0.0344
_diffrn_reflns_limit_h_max 17
_diffrn_reflns_limit_h_min -19
_diffrn_reflns_limit_k_max 13
_diffrn_reflns_limit_k_min -14
_diffrn_reflns_limit_l_max 29
_diffrn_reflns_limit_l_min -30
_diffrn_reflns_number 21463
_diffrn_reflns_theta_full 27.34
_diffrn_reflns_theta_max 27.34
_diffrn_reflns_theta_min 1.74
_exptl_absorpt_coefficient_mu 0.126
_exptl_absorpt_correction_T_max 0.9875
_exptl_absorpt_correction_T_min 0.9752
_exptl_absorpt_correction_type none
_exptl_crystal_colour colorless
_exptl_crystal_density_diffrn 1.157
_exptl_crystal_description plate
_exptl_crystal_F_000 1520
_exptl_crystal_size_max 0.20
_exptl_crystal_size_mid 0.20
_exptl_crystal_size_min 0.10
_refine_diff_density_max 0.235
_refine_diff_density_min -0.201
_refine_diff_density_rms 0.053
_refine_ls_extinction_method none
_refine_ls_goodness_of_fit_ref 1.046
_refine_ls_hydrogen_treatment constr
_refine_ls_matrix_type full
_refine_ls_number_parameters 238
_refine_ls_number_reflns 4522
_refine_ls_number_restraints 0
_refine_ls_restrained_S_all 1.046
_refine_ls_R_factor_all 0.0631
_refine_ls_R_factor_gt 0.0477
_refine_ls_shift/su_max 0.001
_refine_ls_shift/su_mean 0.000
_refine_ls_structure_factor_coef Fsqd
_refine_ls_weighting_details 'calc w=1/[\s^2^(Fo^2^)+(0.0862P)^2^+0.2714P] where P=(Fo^2^+2Fc^2^)/3'
_refine_ls_weighting_scheme calc
_refine_ls_wR_factor_gt 0.1332
_refine_ls_wR_factor_ref 0.1461
_reflns_number_gt 3377
_reflns_number_total 4522
_reflns_threshold_expression >2sigma(I)
_cod_data_source_file ja40681723al.cif
_cod_data_source_block 3al
_cod_database_code 4120797

loop_
_symmetry_equiv_pos_as_xyz
'x, y, z'
'-x+1/2, -y, z+1/2'
'-x, y+1/2, -z+1/2'
'x+1/2, -y+1/2, -z'
'-x, -y, -z'
'x-1/2, y, -z-1/2'
'x, -y-1/2, z-1/2'
'-x-1/2, y-1/2, z'

loop_
_atom_site_label
_atom_site_type_symbol
_atom_site_fract_x
_atom_site_fract_y
_atom_site_fract_z
_atom_site_U_iso_or_equiv
_atom_site_adp_type
_atom_site_occupancy
_atom_site_symmetry_multiplicity
_atom_site_calc_flag
_atom_site_refinement_flags
N1 N 0.85311(7) 0.21052(11) 0.09030(5) 0.0460(3) Uani 1 1 d .
N2 N 0.79199(8) 0.15092(12) 0.12301(5) 0.0468(3) Uani 1 1 d .
O1 O 0.74834(7) 0.30227(12) 0.03479(5) 0.0630(4) Uani 1 1 d .
C1 C 0.98900(9) 0.11441(14) 0.12494(6) 0.0431(3) Uani 1 1 d .
C2 C 0.94929(9) 0.07720(14) 0.18110(6) 0.0452(4) Uani 1 1 d .
C3 C 0.94440(8) 0.18131(14) 0.08747(6) 0.0424(3) Uani 1 1 d .
C4 C 0.82405(9) 0.27785(14) 0.04417(7) 0.0477(4) Uani 1 1 d .
C5 C 0.97371(9) 0.24741(14) 0.03599(6) 0.0444(3) Uani 1 1 d .
C6 C 0.90294(9) 0.30621(15) 0.01179(7) 0.0473(4) Uani 1 1 d .
C7 C 1.05532(10) 0.26097(17) 0.01047(8) 0.0596(5) Uani 1 1 d .
H7 H 1.1040 0.2240 0.0256 0.072 Uiso 1 1 calc R
C8 C 0.75598(11) 0.04470(16) 0.10874(7) 0.0534(4) Uani 1 1 d .
H8 H 0.7734 -0.0043 0.0792 0.064 Uiso 1 1 calc R
C9 C 0.91034(11) 0.37768(18) -0.03595(8) 0.0597(5) Uani 1 1 d .
H9 H 0.8623 0.4166 -0.0507 0.072 Uiso 1 1 calc R
C10 C 0.88717(12) -0.06852(19) 0.24432(8) 0.0675(5) Uani 1 1 d .
H10 H 0.8643 -0.1432 0.2499 0.081 Uiso 1 1 calc R
C11 C 0.68994(11) 0.02464(17) 0.14605(8) 0.0619(5) Uani 1 1 d .
H11 H 0.6546 -0.0415 0.1470 0.074 Uiso 1 1 calc R
C12 C 0.74801(11) 0.19958(17) 0.16785(8) 0.0614(5) Uani 1 1 d .
H12 H 0.7591 0.2718 0.1848 0.074 Uiso 1 1 calc R
C13 C 0.91616(11) -0.03518(16) 0.19056(8) 0.0555(4) Uani 1 1 d .
H13 H 0.9135 -0.0884 0.1606 0.067 Uiso 1 1 calc R
C14 C 1.18291(12) 0.1915(2) 0.13096(9) 0.0732(6) Uani 1 1 d .
H14A H 1.1726 0.2228 0.1683 0.110 Uiso 1 1 calc R
H14B H 1.1726 0.2514 0.1030 0.110 Uiso 1 1 calc R
H14C H 1.2420 0.1652 0.1283 0.110 Uiso 1 1 calc R
C15 C 1.12737(14) -0.0104(2) 0.04815(9) 0.0756(6) Uani 1 1 d .
H15A H 1.1878 -0.0302 0.0450 0.113 Uiso 1 1 calc R
H15B H 1.1115 0.0412 0.0175 0.113 Uiso 1 1 calc R
H15C H 1.0930 -0.0806 0.0461 0.113 Uiso 1 1 calc R
C16 C 0.89225(13) 0.0089(2) 0.28933(8) 0.0740(6) Uani 1 1 d .
H16 H 0.8737 -0.0139 0.3254 0.089 Uiso 1 1 calc R
C17 C 0.95290(12) 0.15449(17) 0.22709(7) 0.0601(4) Uani 1 1 d .
H17 H 0.9744 0.2300 0.2218 0.072 Uiso 1 1 calc R
C18 C 1.06224(11) 0.3305(2) -0.03785(8) 0.0706(6) Uani 1 1 d .
H18 H 1.1161 0.3380 -0.0554 0.085 Uiso 1 1 calc R
C19 C 0.99153(12) 0.3893(2) -0.06085(8) 0.0696(5) Uani 1 1 d .
H19 H 0.9986 0.4363 -0.0929 0.084 Uiso 1 1 calc R
C20 C 0.68456(12) 0.12156(19) 0.18290(8) 0.0701(5) Uani 1 1 d .
H20 H 0.6448 0.1310 0.2124 0.084 Uiso 1 1 calc R
C21 C 0.92477(15) 0.1198(2) 0.28076(8) 0.0745(5) Uani 1 1 d .
H21 H 0.9280 0.1721 0.3111 0.089 Uiso 1 1 calc R
C22 C 1.12962(15) -0.0485(2) 0.17412(11) 0.0869(7) Uani 1 1 d .
H22A H 1.0940 -0.1163 0.1674 0.130 Uiso 1 1 calc R
H22B H 1.1164 -0.0163 0.2109 0.130 Uiso 1 1 calc R
H22C H 1.1898 -0.0706 0.1728 0.130 Uiso 1 1 calc R
Si1 Si 1.10747(3) 0.06435(4) 0.117817(19) 0.04879(17) Uani 1 1 d .

loop_
_atom_site_aniso_label
_atom_site_aniso_U_11
_atom_site_aniso_U_22
_atom_site_aniso_U_33
_atom_site_aniso_U_23
_atom_site_aniso_U_13
_atom_site_aniso_U_12
N1 0.0362(6) 0.0517(8) 0.0502(7) 0.0040(6) 0.0058(5) 0.0009(5)
N2 0.0381(6) 0.0491(8) 0.0532(8) -0.0009(6) 0.0074(5) 0.0001(5)
O1 0.0407(6) 0.0721(9) 0.0760(8) 0.0081(6) -0.0031(5) 0.0079(5)
C1 0.0409(7) 0.0444(9) 0.0439(8) -0.0031(6) -0.0006(6) -0.0023(6)
C2 0.0416(7) 0.0492(9) 0.0449(8) 0.0012(7) -0.0032(6) -0.0003(6)
C3 0.0352(7) 0.0457(8) 0.0462(8) -0.0051(6) 0.0026(6) -0.0010(6)
C4 0.0422(8) 0.0463(9) 0.0546(9) -0.0034(7) -0.0025(6) 0.0015(6)
C5 0.0400(7) 0.0501(9) 0.0431(8) -0.0014(7) 0.0002(6) -0.0018(6)
C6 0.0448(8) 0.0504(9) 0.0466(8) 0.0000(7) -0.0026(6) -0.0019(6)
C7 0.0411(8) 0.0769(13) 0.0609(10) 0.0130(9) 0.0044(7) 0.0017(7)
C8 0.0474(8) 0.0505(10) 0.0622(10) -0.0010(8) -0.0032(7) -0.0008(7)
C9 0.0548(9) 0.0688(12) 0.0556(10) 0.0138(9) -0.0073(7) -0.0021(8)
C10 0.0709(12) 0.0679(13) 0.0637(11) 0.0187(10) -0.0078(9) -0.0171(9)
C11 0.0484(9) 0.0561(11) 0.0813(13) 0.0185(10) -0.0021(8) -0.0061(7)
C12 0.0614(10) 0.0611(11) 0.0618(10) -0.0075(9) 0.0215(8) 0.0004(8)
C13 0.0602(9) 0.0531(10) 0.0531(9) 0.0013(8) -0.0048(8) -0.0063(8)
C14 0.0537(10) 0.0810(14) 0.0847(14) -0.0192(11) -0.0067(9) -0.0108(9)
C15 0.0710(12) 0.0788(15) 0.0772(13) -0.0271(12) 0.0058(10) 0.0037(10)
C16 0.0799(13) 0.0935(17) 0.0485(10) 0.0145(11) 0.0034(9) -0.0087(11)
C17 0.0713(11) 0.0553(11) 0.0536(10) -0.0023(8) 0.0009(8) -0.0075(8)
C18 0.0512(10) 0.0980(16) 0.0626(11) 0.0207(11) 0.0118(8) -0.0044(10)
C19 0.0643(11) 0.0877(15) 0.0569(10) 0.0233(10) 0.0031(8) -0.0079(10)
C20 0.0611(11) 0.0764(14) 0.0727(12) 0.0108(11) 0.0257(9) 0.0024(9)
C21 0.0962(14) 0.0803(15) 0.0471(10) -0.0091(10) 0.0017(9) -0.0026(12)
C22 0.0724(13) 0.0915(17) 0.0967(16) 0.0217(13) -0.0064(11) 0.0244(11)
Si1 0.0409(2) 0.0522(3) 0.0533(3) -0.0065(2) -0.00294(17) 0.00428(17)

loop_
_atom_type_symbol
_atom_type_description
_atom_type_scat_dispersion_real
_atom_type_scat_dispersion_imag
_atom_type_scat_source
C C 0.0033 0.0016 'International Tables Vol C Tables 4.2.6.8 and 6.1.1.4'
H H 0.0000 0.0000 'International Tables Vol C Tables 4.2.6.8 and 6.1.1.4'
N N 0.0061 0.0033 'International Tables Vol C Tables 4.2.6.8 and 6.1.1.4'
O O 0.0106 0.0060 'International Tables Vol C Tables 4.2.6.8 and 6.1.1.4'
Si Si 0.0817 0.0704 'International Tables Vol C Tables 4.2.6.8 and 6.1.1.4'

loop_
_geom_angle_atom_site_label_1
_geom_angle_atom_site_label_2
_geom_angle_atom_site_label_3
_geom_angle
N2 N1 C4 118.55(12)
N2 N1 C3 124.76(12)
C4 N1 C3 113.67(12)
C12 N2 C8 110.20(14)
C12 N2 N1 124.09(14)
C8 N2 N1 124.69(13)
C3 C1 C2 121.29(13)
C3 C1 Si1 126.46(11)
C2 C1 Si1 112.13(10)
C17 C2 C13 118.11(15)
C17 C2 C1 118.72(15)
C13 C2 C1 122.90(14)
C1 C3 N1 126.45(13)
C1 C3 C5 131.10(13)
N1 C3 C5 102.39(12)
O1 C4 N1 124.79(14)
O1 C4 C6 130.34(16)
N1 C4 C6 104.85(12)
C6 C5 C7 118.17(15)
C6 C5 C3 109.55(13)
C7 C5 C3 132.27(14)
C9 C6 C5 122.95(14)
C9 C6 C4 127.87(14)
C5 C6 C4 109.17(14)
C18 C7 C5 118.77(15)
C18 C7 H7 120.6
C5 C7 H7 120.6
C11 C8 N2 107.03(16)
C11 C8 H8 126.5
N2 C8 H8 126.5
C19 C9 C6 118.00(16)
C19 C9 H9 121.0
C6 C9 H9 121.0
C16 C10 C13 120.09(19)
C16 C10 H10 120.0
C13 C10 H10 120.0
C8 C11 C20 107.91(17)
C8 C11 H11 126.0
C20 C11 H11 126.0
C20 C12 N2 106.75(17)
C20 C12 H12 126.6
N2 C12 H12 126.6
C10 C13 C2 120.80(17)
C10 C13 H13 119.6
C2 C13 H13 119.6
Si1 C14 H14A 109.5
Si1 C14 H14B 109.5
H14A C14 H14B 109.5
Si1 C14 H14C 109.5
H14A C14 H14C 109.5
H14B C14 H14C 109.5
Si1 C15 H15A 109.5
Si1 C15 H15B 109.5
H15A C15 H15B 109.5
Si1 C15 H15C 109.5
H15A C15 H15C 109.5
H15B C15 H15C 109.5
C21 C16 C10 119.84(18)
C21 C16 H16 120.1
C10 C16 H16 120.1
C21 C17 C2 120.62(18)
C21 C17 H17 119.7
C2 C17 H17 119.7
C19 C18 C7 122.24(16)
C19 C18 H18 118.9
C7 C18 H18 118.9
C9 C19 C18 119.85(17)
C9 C19 H19 120.1
C18 C19 H19 120.1
C12 C20 C11 108.09(16)
C12 C20 H20 126.0
C11 C20 H20 126.0
C16 C21 C17 120.52(19)
C16 C21 H21 119.7
C17 C21 H21 119.7
Si1 C22 H22A 109.5
Si1 C22 H22B 109.5
H22A C22 H22B 109.5
Si1 C22 H22C 109.5
H22A C22 H22C 109.5
H22B C22 H22C 109.5
C15 Si1 C22 105.87(12)
C15 Si1 C14 113.17(10)
C22 Si1 C14 107.49(12)
C15 Si1 C1 111.58(8)
C22 Si1 C1 108.39(9)
C14 Si1 C1 110.06(9)

loop_
_geom_bond_atom_site_label_1
_geom_bond_atom_site_label_2
_geom_bond_distance
N1 N2 1.3914(17)
N1 C4 1.400(2)
N1 C3 1.4457(19)
N2 C12 1.368(2)
N2 C8 1.373(2)
O1 C4 1.2183(18)
C1 C3 1.351(2)
C1 C2 1.513(2)
C1 Si1 1.9183(18)
C2 C17 1.394(2)
C2 C13 1.397(2)
C3 C5 1.493(2)
C4 C6 1.469(2)
C5 C6 1.400(2)
C5 C7 1.400(2)
C6 C9 1.390(2)
C7 C18 1.387(3)
C7 H7 0.9300
C8 C11 1.361(3)
C8 H8 0.9300
C9 C19 1.386(3)
C9 H9 0.9300
C10 C16 1.378(3)
C10 C13 1.391(3)
C10 H10 0.9300
C11 C20 1.405(3)
C11 H11 0.9300
C12 C20 1.367(3)
C12 H12 0.9300
C13 H13 0.9300
C14 Si1 1.883(2)
C14 H14A 0.9600
C14 H14B 0.9600
C14 H14C 0.9600
C15 Si1 1.868(2)
C15 H15A 0.9600
C15 H15B 0.9600
C15 H15C 0.9600
C16 C21 1.375(3)
C16 H16 0.9300
C17 C21 1.389(3)
C17 H17 0.9300
C18 C19 1.387(3)
C18 H18 0.9300
C19 H19 0.9300
C20 H20 0.9300
C21 H21 0.9300
C22 Si1 1.875(2)
C22 H22A 0.9600
C22 H22B 0.9600
C22 H22C 0.9600
